data_1503672
loop_
_publ_author_name
'Kowol, Christian R.'
'Trondl, Robert'
'Heffeter, Petra'
'Arion, Vladimir B.'
'Jakupec, Michael A.'
'Roller, Alexander'
'Galanski, Markus'
'Berger, Walter'
'Keppler, Bernhard K.'

_publ_section_title
;
 Impact of metal coordination on cytotoxicity of
 3-aminopyridine-2-carboxaldehyde thiosemicarbazone (triapine) and novel
 insights into terminal dimethylation.
;
_journal_issue 16
_journal_name_full 'Journal of medicinal chemistry'
_journal_page_first 5032
_journal_page_last 5043
_journal_paper_doi 10.1021/jm900528d
_journal_volume 52
_journal_year 2009
_chemical_formula_sum 'C7 H9 N5 S'
_chemical_formula_weight 195.25
_chemical_name_systematic
; 
3-Aminopyridine-2-carbaldehyde thiosemicarbazone 
;
_space_group_IT_number 33
_symmetry_cell_setting orthorhombic
_symmetry_space_group_name_Hall 'P 2c -2n'
_symmetry_space_group_name_H-M 'P n a 21'
_atom_sites_solution_hydrogens geom
_atom_sites_solution_primary direct
_atom_sites_solution_secondary difmap
_audit_creation_method SHELXL-97
_cell_angle_alpha 90.00
_cell_angle_beta 90.00
_cell_angle_gamma 90.00
_cell_formula_units_Z 8
_cell_length_a 18.5732(8)
_cell_length_b 5.5273(2)
_cell_length_c 17.2799(7)
_cell_measurement_reflns_used 716
_cell_measurement_temperature 100(2)
_cell_measurement_theta_max 27.27
_cell_measurement_theta_min 2.48
_cell_volume 1773.95(12)
_computing_structure_refinement 'SHELXL-97 (Sheldrick, 1997)'
_computing_structure_solution 'SHELXS-97 (Sheldrick, 1990)'
_diffrn_ambient_temperature 100(2)
_diffrn_measured_fraction_theta_full 1.000
_diffrn_measured_fraction_theta_max 1.000
_diffrn_measurement_device_type 'Bruker X8 APEXII CCD'
_diffrn_measurement_method '\f and \w-scans'
_diffrn_radiation_monochromator graphite
_diffrn_radiation_source 'fine-focus sealed tube'
_diffrn_radiation_type MoK\a
_diffrn_radiation_wavelength 0.71073
_diffrn_reflns_av_R_equivalents 0.0654
_diffrn_reflns_av_sigmaI/netI 0.0374
_diffrn_reflns_limit_h_max 26
_diffrn_reflns_limit_h_min -26
_diffrn_reflns_limit_k_max 7
_diffrn_reflns_limit_k_min -7
_diffrn_reflns_limit_l_max 24
_diffrn_reflns_limit_l_min -24
_diffrn_reflns_number 54367
_diffrn_reflns_theta_full 30.05
_diffrn_reflns_theta_max 30.05
_diffrn_reflns_theta_min 2.36
_exptl_absorpt_coefficient_mu 0.323
_exptl_absorpt_correction_T_max 0.9872
_exptl_absorpt_correction_T_min 0.9093
_exptl_absorpt_correction_type multi-scan
_exptl_absorpt_process_details SADABS
_exptl_crystal_colour colourless
_exptl_crystal_density_diffrn 1.462
_exptl_crystal_density_meas ?
_exptl_crystal_density_method 'not measured'
_exptl_crystal_description plate
_exptl_crystal_F_000 816
_exptl_crystal_size_max 0.30
_exptl_crystal_size_mid 0.15
_exptl_crystal_size_min 0.04
_refine_diff_density_max 0.423
_refine_diff_density_min -0.373
_refine_diff_density_rms 0.058
_refine_ls_abs_structure_details 'Flack H D (1983), Acta Cryst. A39, 876-881'
_refine_ls_abs_structure_Flack 0.56(6)
_refine_ls_extinction_method none
_refine_ls_goodness_of_fit_ref 1.012
_refine_ls_hydrogen_treatment constr
_refine_ls_matrix_type full
_refine_ls_number_parameters 236
_refine_ls_number_reflns 5199
_refine_ls_number_restraints 1
_refine_ls_restrained_S_all 1.012
_refine_ls_R_factor_all 0.0498
_refine_ls_R_factor_gt 0.0364
_refine_ls_shift/su_max 0.000
_refine_ls_shift/su_mean 0.000
_refine_ls_structure_factor_coef Fsqd
_refine_ls_weighting_details 'calc w=1/[\s^2^(Fo^2^)+(0.0449P)^2^+0.5969P] where P=(Fo^2^+2Fc^2^)/3'
_refine_ls_weighting_scheme calc
_refine_ls_wR_factor_gt 0.0831
_refine_ls_wR_factor_ref 0.0893
_reflns_number_gt 4421
_reflns_number_total 5199
_reflns_threshold_expression >2sigma(I)
_cod_data_source_file jm900528d_si_002.cif
_cod_data_source_block chko406
_cod_depositor_comments
;
The following automatic conversions were performed:

'_exptl_crystal_density_meas' value 'not measured' was changed to '?'
- the value is perceived as not measured.

Automatic conversion script
Id: cif_fix_values 3008 2015-01-20 13:52:24Z robertas 
;
_cod_original_sg_symbol_H-M Pna21
_cod_database_code 1503672

loop_
_symmetry_equiv_pos_as_xyz
'x, y, z'
'-x, -y, z+1/2'
'x+1/2, -y+1/2, z'
'-x+1/2, y+1/2, z+1/2'

loop_
_atom_site_label
_atom_site_type_symbol
_atom_site_fract_x
_atom_site_fract_y
_atom_site_fract_z
_atom_site_U_iso_or_equiv
_atom_site_adp_type
_atom_site_occupancy
_atom_site_symmetry_multiplicity
_atom_site_calc_flag
_atom_site_refinement_flags
S1 S 0.20029(3) 0.15824(8) 1.10094(3) 0.01790(11) Uani 1 1 d .
N1 N 0.37245(9) 1.1417(3) 0.90551(10) 0.0154(3) Uani 1 1 d .
N2 N 0.24196(11) 0.7920(3) 0.79140(12) 0.0215(4) Uani 1 1 d .
H2A H 0.2233 0.7922 0.7446 0.026 Uiso 1 1 calc R
H2B H 0.2281 0.6830 0.8254 0.026 Uiso 1 1 calc R
N3 N 0.26075(9) 0.6337(3) 0.94507(10) 0.0148(3) Uani 1 1 d .
N4 N 0.25309(9) 0.5044(3) 1.01317(9) 0.0150(3) Uani 1 1 d .
H40 H 0.2783 0.5458 1.0542 0.018 Uiso 1 1 calc R
N5 N 0.16922(10) 0.2630(3) 0.95460(12) 0.0205(4) Uani 1 1 d .
H5A H 0.1742 0.3499 0.9123 0.025 Uiso 1 1 calc R
H5B H 0.1389 0.1408 0.9554 0.025 Uiso 1 1 calc R
C1 C 0.39067(11) 1.3081(4) 0.85382(13) 0.0168(4) Uani 1 1 d .
H1 H 0.4238 1.4306 0.8686 0.020 Uiso 1 1 calc R
C2 C 0.36311(12) 1.3109(4) 0.77819(12) 0.0173(4) Uani 1 1 d .
H2 H 0.3777 1.4317 0.7424 0.021 Uiso 1 1 calc R
C3 C 0.31481(11) 1.1362(3) 0.75716(12) 0.0164(4) Uani 1 1 d .
H3 H 0.2963 1.1328 0.7059 0.020 Uiso 1 1 calc R
C4 C 0.29248(11) 0.9613(3) 0.81135(11) 0.0140(4) Uani 1 1 d .
C5 C 0.32339(10) 0.9711(3) 0.88598(11) 0.0130(4) Uani 1 1 d .
C6 C 0.30626(11) 0.8078(3) 0.94944(12) 0.0148(4) Uani 1 1 d .
H6 H 0.3304 0.8318 0.9973 0.018 Uiso 1 1 calc R
C7 C 0.20741(11) 0.3163(3) 1.01712(12) 0.0139(4) Uani 1 1 d .
S2 S 0.54516(3) -0.31587(9) -0.06415(3) 0.02041(12) Uani 1 1 d .
N6 N 0.36649(9) 0.6511(3) 0.13328(11) 0.0160(3) Uani 1 1 d .
N7 N 0.50134(9) 0.3048(3) 0.24311(11) 0.0152(3) Uani 1 1 d .
H7A H 0.5234 0.3101 0.2882 0.018 Uiso 1 1 calc R
H7B H 0.5113 0.1881 0.2101 0.018 Uiso 1 1 calc R
N8 N 0.48025(9) 0.1522(3) 0.09086(10) 0.0156(4) Uani 1 1 d .
N9 N 0.48741(9) 0.0208(3) 0.02361(10) 0.0155(3) Uani 1 1 d .
H90 H 0.4595 0.0522 -0.0163 0.019 Uiso 1 1 calc R
N10 N 0.57807(10) -0.1966(3) 0.08028(12) 0.0196(4) Uani 1 1 d .
H10A H 0.5723 -0.1095 0.1224 0.024 Uiso 1 1 calc R
H10B H 0.6110 -0.3108 0.0789 0.024 Uiso 1 1 calc R
C8 C 0.35153(11) 0.8253(3) 0.18386(13) 0.0166(4) Uani 1 1 d .
H8 H 0.3165 0.9434 0.1707 0.020 Uiso 1 1 calc R
C9 C 0.38554(11) 0.8405(3) 0.25544(12) 0.0157(4) Uani 1 1 d .
H9 H 0.3749 0.9698 0.2898 0.019 Uiso 1 1 calc R
C10 C 0.43474(11) 0.6663(3) 0.27594(11) 0.0151(4) Uani 1 1 d .
H10 H 0.4574 0.6730 0.3252 0.018 Uiso 1 1 calc R
C11 C 0.45155(10) 0.4783(3) 0.22428(11) 0.0125(3) Uani 1 1 d .
C12 C 0.41690(11) 0.4837(3) 0.15145(11) 0.0134(4) Uani 1 1 d .
C13 C 0.43216(11) 0.3193(3) 0.08750(12) 0.0147(4) Uani 1 1 d .
H13 H 0.4052 0.3364 0.0411 0.018 Uiso 1 1 calc R
C14 C 0.53725(11) -0.1559(3) 0.01901(12) 0.0145(4) Uani 1 1 d .

loop_
_atom_site_aniso_label
_atom_site_aniso_U_11
_atom_site_aniso_U_22
_atom_site_aniso_U_33
_atom_site_aniso_U_23
_atom_site_aniso_U_13
_atom_site_aniso_U_12
S1 0.0225(3) 0.0184(2) 0.0128(2) 0.00559(19) -0.0025(2) -0.00340(18)
N1 0.0142(8) 0.0184(8) 0.0135(8) -0.0005(6) -0.0003(7) -0.0018(6)
N2 0.0272(10) 0.0228(9) 0.0144(9) 0.0044(7) -0.0065(8) -0.0111(8)
N3 0.0160(8) 0.0153(7) 0.0131(9) 0.0046(6) -0.0010(7) 0.0000(6)
N4 0.0179(9) 0.0184(8) 0.0088(8) 0.0034(6) -0.0026(7) -0.0035(6)
N5 0.0248(9) 0.0222(8) 0.0145(10) 0.0060(6) -0.0062(8) -0.0093(7)
C1 0.0162(10) 0.0157(9) 0.0185(11) 0.0003(7) -0.0003(8) -0.0040(7)
C2 0.0199(10) 0.0173(9) 0.0147(10) 0.0037(7) 0.0017(8) -0.0019(8)
C3 0.0178(10) 0.0197(9) 0.0116(9) 0.0023(7) -0.0019(8) 0.0004(7)
C4 0.0150(10) 0.0151(9) 0.0119(9) -0.0004(6) -0.0005(7) -0.0003(7)
C5 0.0146(9) 0.0136(8) 0.0108(9) 0.0005(6) 0.0004(7) 0.0001(7)
C6 0.0160(9) 0.0187(9) 0.0096(10) 0.0013(7) -0.0010(7) -0.0010(7)
C7 0.0155(9) 0.0140(9) 0.0123(10) 0.0018(7) -0.0004(7) 0.0023(7)
S2 0.0253(3) 0.0211(2) 0.0149(2) -0.0083(2) -0.0049(2) 0.0069(2)
N6 0.0164(8) 0.0177(8) 0.0139(9) -0.0013(6) -0.0012(7) 0.0029(6)
N7 0.0167(8) 0.0165(7) 0.0124(9) -0.0024(6) -0.0037(7) 0.0033(6)
N8 0.0172(8) 0.0182(7) 0.0115(9) -0.0044(6) -0.0001(7) -0.0003(6)
N9 0.0179(9) 0.0172(8) 0.0115(8) -0.0046(6) -0.0030(7) 0.0037(6)
N10 0.0220(9) 0.0213(9) 0.0156(10) -0.0060(7) -0.0045(7) 0.0092(7)
C8 0.0171(10) 0.0169(9) 0.0156(10) 0.0009(7) 0.0003(8) 0.0044(8)
C9 0.0177(10) 0.0147(9) 0.0147(10) -0.0023(7) 0.0029(8) 0.0007(7)
C10 0.0176(10) 0.0168(9) 0.0111(9) -0.0001(6) 0.0004(8) -0.0019(7)
C11 0.0125(8) 0.0126(8) 0.0125(9) 0.0013(6) -0.0010(7) -0.0017(7)
C12 0.0119(9) 0.0158(8) 0.0127(9) -0.0001(7) 0.0002(7) 0.0001(7)
C13 0.0148(9) 0.0173(9) 0.0121(11) -0.0001(7) -0.0031(7) -0.0010(7)
C14 0.0141(9) 0.0164(9) 0.0130(10) -0.0020(7) 0.0006(7) -0.0021(7)

loop_
_atom_type_symbol
_atom_type_description
_atom_type_scat_dispersion_real
_atom_type_scat_dispersion_imag
_atom_type_scat_source
C C 0.0033 0.0016 'International Tables Vol C Tables 4.2.6.8 and 6.1.1.4'
H H 0.0000 0.0000 'International Tables Vol C Tables 4.2.6.8 and 6.1.1.4'
N N 0.0061 0.0033 'International Tables Vol C Tables 4.2.6.8 and 6.1.1.4'
S S 0.1246 0.1234 'International Tables Vol C Tables 4.2.6.8 and 6.1.1.4'

loop_
_geom_angle_atom_site_label_1
_geom_angle_atom_site_label_2
_geom_angle_atom_site_label_3
_geom_angle
C1 N1 C5 119.13(18)
C6 N3 N4 113.89(17)
C7 N4 N3 120.50(17)
N1 C1 C2 122.82(19)
C3 C2 C1 118.62(19)
C2 C3 C4 120.08(19)
N2 C4 C3 120.23(18)
N2 C4 C5 122.32(18)
C3 C4 C5 117.44(18)
N1 C5 C4 121.86(17)
N1 C5 C6 113.03(17)
C4 C5 C6 125.11(17)
N3 C6 C5 124.39(19)
N5 C7 N4 117.92(18)
N5 C7 S1 122.67(15)
N4 C7 S1 119.40(16)
C8 N6 C12 119.16(18)
C13 N8 N9 114.06(17)
C14 N9 N8 119.88(17)
N6 C8 C9 122.20(18)
C10 C9 C8 119.28(18)
C9 C10 C11 120.15(18)
N7 C11 C10 121.08(18)
N7 C11 C12 122.21(17)
C10 C11 C12 116.66(17)
N6 C12 C11 122.41(17)
N6 C12 C13 112.62(17)
C11 C12 C13 124.94(17)
N8 C13 C12 123.24(18)
N10 C14 N9 118.05(18)
N10 C14 S2 122.75(15)
N9 C14 S2 119.21(16)

loop_
_geom_bond_atom_site_label_1
_geom_bond_atom_site_label_2
_geom_bond_distance
S1 C7 1.697(2)
N1 C1 1.326(3)
N1 C5 1.354(2)
N2 C4 1.369(3)
N3 C6 1.283(2)
N3 N4 1.384(2)
N4 C7 1.344(2)
N5 C7 1.325(3)
C1 C2 1.404(3)
C2 C3 1.367(3)
C3 C4 1.408(3)
C4 C5 1.413(3)
C5 C6 1.455(3)
S2 C14 1.694(2)
N6 C8 1.330(3)
N6 C12 1.353(2)
N7 C11 1.371(2)
N8 C13 1.286(3)
N8 N9 1.377(2)
N9 C14 1.348(3)
N10 C14 1.322(3)
C8 C9 1.391(3)
C9 C10 1.374(3)
C10 C11 1.405(3)
C11 C12 1.414(3)
C12 C13 1.459(3)

loop_
_geom_torsion_atom_site_label_1
_geom_torsion_atom_site_label_2
_geom_torsion_atom_site_label_3
_geom_torsion_atom_site_label_4
_geom_torsion
C6 N3 N4 C7 -179.79(18)
C5 N1 C1 C2 -2.3(3)
N1 C1 C2 C3 0.7(3)
C1 C2 C3 C4 1.3(3)
C2 C3 C4 N2 177.4(2)
C2 C3 C4 C5 -1.8(3)
C1 N1 C5 C4 1.8(3)
C1 N1 C5 C6 -177.33(18)
N2 C4 C5 N1 -178.91(18)
C3 C4 C5 N1 0.2(3)
N2 C4 C5 C6 0.1(3)
C3 C4 C5 C6 179.22(18)
N4 N3 C6 C5 -179.48(17)
N1 C5 C6 N3 179.20(18)
C4 C5 C6 N3 0.2(3)
N3 N4 C7 N5 -1.5(3)
N3 N4 C7 S1 178.92(14)
C13 N8 N9 C14 178.40(18)
C12 N6 C8 C9 -0.6(3)
N6 C8 C9 C10 -2.0(3)
C8 C9 C10 C11 1.4(3)
C9 C10 C11 N7 178.95(18)
C9 C10 C11 C12 1.5(3)
C8 N6 C12 C11 3.8(3)
C8 N6 C12 C13 -174.46(18)
N7 C11 C12 N6 178.39(18)
C10 C11 C12 N6 -4.2(3)
N7 C11 C12 C13 -3.6(3)
C10 C11 C12 C13 173.85(18)
N9 N8 C13 C12 -178.44(17)
N6 C12 C13 N8 177.18(19)
C11 C12 C13 N8 -1.0(3)
N8 N9 C14 N10 -0.1(3)
N8 N9 C14 S2 179.88(14)

loop_
_cod_related_entry_id
_cod_related_entry_database
_cod_related_entry_code
1 ChemSpider 7846300
